data_4000007
loop_
_publ_author_name
'Lindsell, W. Edward'
'Preston, Peter N.'
'Seddon, John M.'
'Rosair, Georgina M.'
'Woodman, Thomas A. J.'

_publ_section_title
;
 Macroscopic Helical and Cylindrical Morphologies from Achiral 1,3-Diynes
;
_journal_coden_ASTM CMATEX
_journal_issue 6
_journal_name_full 'Chemistry of Materials'
_journal_page_first 1572
_journal_page_last 1576
_journal_paper_doi 10.1021/cm000172v
_journal_volume 12
_journal_year 2000
_chemical_formula_sum 'C30 H46 O3 S'
_chemical_formula_weight 486.73
_space_group_IT_number 2
_symmetry_cell_setting triclinic
_symmetry_space_group_name_Hall '-P 1'
_symmetry_space_group_name_H-M 'P -1'
_atom_sites_solution_hydrogens geom
_atom_sites_solution_primary direct
_atom_sites_solution_secondary difmap
_audit_creation_method SHELXL-97
_cell_angle_alpha 95.020(10)
_cell_angle_beta 93.260(10)
_cell_angle_gamma 97.480(10)
_cell_formula_units_Z 2
_cell_length_a 5.9730(10)
_cell_length_b 8.0690(10)
_cell_length_c 29.524(3)
_cell_measurement_reflns_used 55
_cell_measurement_temperature 293(2)
_cell_measurement_theta_max 24.956
_cell_measurement_theta_min 9.757
_cell_volume 1402.1(3)
_computing_cell_refinement 'Siemens XSCANS'
_computing_data_collection 'Siemens XSCANS'
_computing_data_reduction 'Siemens XSCANS'
_computing_molecular_graphics 'Siemens SHELXTL'
_computing_publication_material 'Siemens SHELXTL'
_computing_structure_refinement 'SHELXL-97 (Sheldrick, 1997)'
_computing_structure_solution 'SHELXS-97 (Sheldrick, 1990)'
_diffrn_ambient_temperature 293(2)
_diffrn_detector_area_resol_mean ?
_diffrn_measured_fraction_theta_full 0.997
_diffrn_measured_fraction_theta_max 0.997
_diffrn_measurement_device_type ?
_diffrn_measurement_method '\w scans'
_diffrn_radiation_monochromator graphite
_diffrn_radiation_source 'fine-focus sealed tube'
_diffrn_radiation_type MoK\a
_diffrn_radiation_wavelength 0.71073
_diffrn_reflns_av_R_equivalents 0.0224
_diffrn_reflns_av_sigmaI/netI 0.0393
_diffrn_reflns_limit_h_max 7
_diffrn_reflns_limit_h_min -1
_diffrn_reflns_limit_k_max 9
_diffrn_reflns_limit_k_min -9
_diffrn_reflns_limit_l_max 34
_diffrn_reflns_limit_l_min -35
_diffrn_reflns_number 6446
_diffrn_reflns_theta_full 25.00
_diffrn_reflns_theta_max 25.00
_diffrn_reflns_theta_min 2.08
_diffrn_standards_decay_% ?
_diffrn_standards_interval_count 97
_diffrn_standards_interval_time ?
_diffrn_standards_number 3
_exptl_absorpt_coefficient_mu 0.143
_exptl_absorpt_correction_T_max 0.632
_exptl_absorpt_correction_T_min 0.544
_exptl_absorpt_correction_type psi-scan
_exptl_absorpt_process_details 'North, Phillips & Matthews 1968'
_exptl_crystal_colour blue
_exptl_crystal_density_diffrn 1.153
_exptl_crystal_density_meas ?
_exptl_crystal_density_method .
_exptl_crystal_description plate
_exptl_crystal_F_000 532
_exptl_crystal_size_max 0.72
_exptl_crystal_size_mid 0.24
_exptl_crystal_size_min 0.12
_refine_diff_density_max 0.306
_refine_diff_density_min -0.300
_refine_diff_density_rms 0.042
_refine_ls_extinction_coef ?
_refine_ls_extinction_method none
_refine_ls_goodness_of_fit_ref 1.022
_refine_ls_hydrogen_treatment mixed
_refine_ls_matrix_type full
_refine_ls_number_parameters 307
_refine_ls_number_reflns 4917
_refine_ls_number_restraints 0
_refine_ls_restrained_S_all 1.022
_refine_ls_R_factor_all 0.0619
_refine_ls_R_factor_gt 0.0427
_refine_ls_shift/su_max 0.001
_refine_ls_shift/su_mean 0.000
_refine_ls_structure_factor_coef Fsqd
_refine_ls_weighting_details 'calc w=1/[\s^2^(Fo^2^)+(0.0479P)^2^+0.4511P] where P=(Fo^2^+2Fc^2^)/3'
_refine_ls_weighting_scheme calc
_refine_ls_wR_factor_gt 0.1067
_refine_ls_wR_factor_ref 0.1173
_reflns_number_gt 3774
_reflns_number_total 4917
_reflns_threshold_expression >2sigma(I)
_cod_data_source_file cm000172v.cif
_cod_data_source_block 3
_cod_depositor_comments
;
The following automatic conversions were performed:
'_symmetry_cell_setting' value 'Triclinic' changed to 'triclinic'
according to '/home/saulius/struct/CIF-dictionaries/cif_core.dic'
dictionary named 'cif_core.dic' version 2.4.1 from 2010-06-29.

Automatic conversion script
Id: cif_fix_enum 1527 2010-12-29 10:47:43Z saulius 

The following automatic conversions were performed:

'_exptl_absorpt_correction_type' tag value 'psi-scans' was replaced
with 'psi-scan' value.

Automatic conversion script
Id: cif_fix_values 1646 2011-03-28 12:23:43Z adriana 
;
_cod_original_sg_symbol_H-M P-1
_cod_database_code 4000007

loop_
_symmetry_equiv_pos_as_xyz
'x, y, z'
'-x, -y, -z'

loop_
_atom_site_label
_atom_site_type_symbol
_atom_site_fract_x
_atom_site_fract_y
_atom_site_fract_z
_atom_site_U_iso_or_equiv
_atom_site_adp_type
_atom_site_occupancy
_atom_site_symmetry_multiplicity
_atom_site_calc_flag
_atom_site_refinement_flags
_atom_site_disorder_assembly
_atom_site_disorder_group
S1 S -0.75097(8) 1.20141(6) 0.388055(17) 0.03378(15) Uani 1 1 d . . .
O1 O -0.7231(2) 1.22443(17) 0.33626(4) 0.0365(3) Uani 1 1 d . . .
O2 O -0.9883(2) 1.19507(19) 0.39218(5) 0.0506(4) Uani 1 1 d . . .
O3 O -0.6380(3) 1.06541(17) 0.40037(5) 0.0474(4) Uani 1 1 d . . .
C1 C -0.4984(3) 1.2223(2) 0.31867(7) 0.0349(4) Uani 1 1 d . . .
H1A H -0.3870 1.2161 0.3435 0.042 Uiso 1 1 calc R . .
H1B H -0.4549 1.3243 0.3044 0.042 Uiso 1 1 calc R . .
C2 C -0.5076(3) 1.0718(2) 0.28438(6) 0.0312(4) Uani 1 1 d . . .
H2B H -0.6397 1.0671 0.2634 0.037 Uiso 1 1 calc R . .
H2C H -0.5244 0.9708 0.3001 0.037 Uiso 1 1 calc R . .
C3 C -0.2969(3) 1.0755(2) 0.25739(6) 0.0302(4) Uani 1 1 d . . .
H3B H -0.1645 1.0797 0.2783 0.036 Uiso 1 1 calc R . .
H3C H -0.2798 1.1763 0.2415 0.036 Uiso 1 1 calc R . .
C4 C -0.3101(3) 0.9216(2) 0.22273(6) 0.0296(4) Uani 1 1 d . . .
H4A H -0.3173 0.8219 0.2390 0.036 Uiso 1 1 calc R . .
H4B H -0.4493 0.9132 0.2036 0.036 Uiso 1 1 calc R . .
C5 C -0.1125(3) 0.9243(2) 0.19240(6) 0.0292(4) Uani 1 1 d . . .
H5A H 0.0273 0.9343 0.2115 0.035 Uiso 1 1 calc R . .
H5B H -0.1068 1.0225 0.1756 0.035 Uiso 1 1 calc R . .
C6 C -0.1275(3) 0.7678(2) 0.15868(6) 0.0304(4) Uani 1 1 d . . .
H6A H -0.1280 0.6701 0.1756 0.036 Uiso 1 1 calc R . .
H6B H -0.2699 0.7557 0.1404 0.036 Uiso 1 1 calc R . .
C7 C 0.0652(3) 0.7716(2) 0.12699(6) 0.0316(4) Uani 1 1 d . . .
H7A H 0.2082 0.7895 0.1452 0.038 Uiso 1 1 calc R . .
H7B H 0.0609 0.8657 0.1088 0.038 Uiso 1 1 calc R . .
C8 C 0.0541(3) 0.6107(2) 0.09533(6) 0.0318(4) Uani 1 1 d . . .
H8A H -0.0915 0.5899 0.0781 0.038 Uiso 1 1 calc R . .
H8B H 0.0660 0.5172 0.1135 0.038 Uiso 1 1 calc R . .
C9 C 0.2426(4) 0.6198(2) 0.06222(7) 0.0376(5) Uani 1 1 d . . .
H9A H 0.2223 0.7067 0.0422 0.045 Uiso 1 1 calc R . .
H9B H 0.3875 0.6513 0.0794 0.045 Uiso 1 1 calc R . .
C10 C 0.2463(3) 0.4603(3) 0.03448(6) 0.0367(5) Uani 1 1 d . . .
C11 C 0.2478(3) 0.3274(3) 0.01286(6) 0.0345(4) Uani 1 1 d . . .
C12 C 0.2510(3) 0.1755(3) -0.01228(6) 0.0353(4) Uani 1 1 d . . .
C13 C 0.2519(3) 0.0423(3) -0.03381(6) 0.0371(5) Uani 1 1 d . . .
C14 C 0.2565(4) -0.1171(3) -0.06144(7) 0.0385(5) Uani 1 1 d . . .
H14A H 0.1119 -0.1491 -0.0787 0.046 Uiso 1 1 calc R . .
H14B H 0.2774 -0.2037 -0.0414 0.046 Uiso 1 1 calc R . .
C15 C 0.4449(3) -0.1075(2) -0.09444(6) 0.0326(4) Uani 1 1 d . . .
H15A H 0.4325 -0.0141 -0.1126 0.039 Uiso 1 1 calc R . .
H15B H 0.5903 -0.0860 -0.0771 0.039 Uiso 1 1 calc R . .
C16 C 0.4357(3) -0.2681(2) -0.12614(6) 0.0325(4) Uani 1 1 d . . .
H16A H 0.4401 -0.3622 -0.1079 0.039 Uiso 1 1 calc R . .
H16B H 0.2930 -0.2865 -0.1445 0.039 Uiso 1 1 calc R . .
C17 C 0.6285(3) -0.2640(2) -0.15760(6) 0.0313(4) Uani 1 1 d . . .
H17A H 0.7706 -0.2515 -0.1392 0.038 Uiso 1 1 calc R . .
H17B H 0.6291 -0.1661 -0.1745 0.038 Uiso 1 1 calc R . .
C18 C 0.6156(3) -0.4199(2) -0.19144(6) 0.0318(4) Uani 1 1 d . . .
H18A H 0.6095 -0.5182 -0.1746 0.038 Uiso 1 1 calc R . .
H18B H 0.4761 -0.4301 -0.2106 0.038 Uiso 1 1 calc R . .
C19 C 0.8127(3) -0.4185(2) -0.22174(6) 0.0309(4) Uani 1 1 d . . .
H19A H 0.9522 -0.4090 -0.2026 0.037 Uiso 1 1 calc R . .
H19B H 0.8193 -0.3200 -0.2385 0.037 Uiso 1 1 calc R . .
C20 C 0.7977(3) -0.5741(2) -0.25555(6) 0.0315(4) Uani 1 1 d . . .
H20A H 0.7888 -0.6725 -0.2387 0.038 Uiso 1 1 calc R . .
H20B H 0.6588 -0.5826 -0.2748 0.038 Uiso 1 1 calc R . .
C21 C 0.9950(3) -0.5756(2) -0.28574(6) 0.0313(4) Uani 1 1 d . . .
H21A H 1.1348 -0.5616 -0.2665 0.038 Uiso 1 1 calc R . .
H21B H 0.9994 -0.4805 -0.3038 0.038 Uiso 1 1 calc R . .
C22 C 0.9834(3) -0.7357(2) -0.31769(6) 0.0323(4) Uani 1 1 d . . .
H22A H 0.9746 -0.8311 -0.2997 0.039 Uiso 1 1 calc R . .
H22B H 0.8461 -0.7479 -0.3376 0.039 Uiso 1 1 calc R . .
C23 C 1.1850(4) -0.7380(3) -0.34670(7) 0.0419(5) Uani 1 1 d . . .
H23A H 1.1682 -0.8415 -0.3660 0.063 Uiso 1 1 calc R . .
H23B H 1.3214 -0.7287 -0.3273 0.063 Uiso 1 1 calc R . .
H23C H 1.1929 -0.6454 -0.3651 0.063 Uiso 1 1 calc R . .
C24 C -0.6077(3) 1.3892(2) 0.41632(6) 0.0272(4) Uani 1 1 d . . .
C25 C -0.7081(3) 1.5352(2) 0.41493(6) 0.0317(4) Uani 1 1 d . . .
H25A H -0.8514 1.5318 0.4005 0.038 Uiso 1 1 calc R . .
C26 C -0.5929(4) 1.6848(2) 0.43513(7) 0.0364(5) Uani 1 1 d . . .
H26A H -0.6591 1.7827 0.4341 0.044 Uiso 1 1 calc R . .
C27 C -0.3792(3) 1.6919(2) 0.45707(6) 0.0358(5) Uani 1 1 d . . .
C28 C -0.2847(3) 1.5445(3) 0.45855(6) 0.0366(5) Uani 1 1 d . . .
H28A H -0.1426 1.5476 0.4735 0.044 Uiso 1 1 calc R . .
C29 C -0.3965(3) 1.3925(2) 0.43831(6) 0.0326(4) Uani 1 1 d . . .
H29A H -0.3306 1.2946 0.4395 0.039 Uiso 1 1 calc R . .
C30 C -0.2502(4) 1.8575(3) 0.47745(8) 0.0565(6) Uani 1 1 d . . .
H30A H -0.3409 1.9456 0.4734 0.085 Uiso 1 1 calc R . .
H30B H -0.1123 1.8798 0.4625 0.085 Uiso 1 1 calc R . .
H30C H -0.2155 1.8522 0.5094 0.085 Uiso 1 1 calc R . .

loop_
_atom_site_aniso_label
_atom_site_aniso_U_11
_atom_site_aniso_U_22
_atom_site_aniso_U_33
_atom_site_aniso_U_23
_atom_site_aniso_U_13
_atom_site_aniso_U_12
S1 0.0344(3) 0.0295(2) 0.0363(3) -0.00302(19) 0.0084(2) 0.00155(19)
O1 0.0317(7) 0.0448(8) 0.0313(7) -0.0073(6) 0.0002(6) 0.0069(6)
O2 0.0365(8) 0.0491(9) 0.0606(10) -0.0154(7) 0.0163(7) -0.0067(7)
O3 0.0645(10) 0.0276(7) 0.0509(9) 0.0037(6) 0.0092(8) 0.0074(7)
C1 0.0310(10) 0.0396(11) 0.0311(10) -0.0047(8) 0.0041(8) -0.0011(8)
C2 0.0321(10) 0.0285(9) 0.0319(10) -0.0002(8) 0.0026(8) 0.0018(8)
C3 0.0321(10) 0.0288(9) 0.0279(9) -0.0007(7) 0.0017(8) 0.0004(8)
C4 0.0320(10) 0.0282(9) 0.0269(9) -0.0007(7) 0.0012(8) 0.0003(8)
C5 0.0300(10) 0.0294(9) 0.0263(9) -0.0002(7) 0.0008(8) -0.0002(8)
C6 0.0335(10) 0.0287(9) 0.0273(9) -0.0004(7) 0.0007(8) 0.0011(8)
C7 0.0355(11) 0.0309(10) 0.0270(10) -0.0004(8) 0.0020(8) 0.0007(8)
C8 0.0365(11) 0.0296(10) 0.0273(10) -0.0009(8) 0.0010(8) 0.0005(8)
C9 0.0395(11) 0.0386(11) 0.0323(10) -0.0049(8) 0.0048(9) 0.0009(9)
C10 0.0363(11) 0.0441(12) 0.0292(10) 0.0003(9) 0.0049(8) 0.0038(9)
C11 0.0331(11) 0.0433(11) 0.0267(10) -0.0005(8) 0.0047(8) 0.0054(9)
C12 0.0323(11) 0.0450(12) 0.0280(10) -0.0009(9) 0.0039(8) 0.0048(9)
C13 0.0367(11) 0.0436(12) 0.0299(10) -0.0008(9) 0.0039(8) 0.0036(9)
C14 0.0404(12) 0.0380(11) 0.0349(11) -0.0037(8) 0.0044(9) 0.0011(9)
C15 0.0377(11) 0.0299(10) 0.0287(10) 0.0002(8) -0.0002(8) 0.0017(8)
C16 0.0352(11) 0.0311(10) 0.0293(10) -0.0014(8) -0.0008(8) 0.0016(8)
C17 0.0346(10) 0.0295(9) 0.0284(10) 0.0006(8) -0.0004(8) 0.0013(8)
C18 0.0343(10) 0.0309(10) 0.0284(10) 0.0005(8) -0.0008(8) 0.0000(8)
C19 0.0315(10) 0.0297(9) 0.0301(10) 0.0015(8) -0.0010(8) 0.0012(8)
C20 0.0324(10) 0.0289(9) 0.0312(10) -0.0003(8) 0.0005(8) -0.0006(8)
C21 0.0327(10) 0.0304(10) 0.0296(10) 0.0020(8) 0.0016(8) 0.0001(8)
C22 0.0369(11) 0.0320(10) 0.0271(9) 0.0021(8) 0.0015(8) 0.0021(8)
C23 0.0470(13) 0.0448(12) 0.0339(11) -0.0004(9) 0.0062(9) 0.0073(10)
C24 0.0317(10) 0.0278(9) 0.0226(9) 0.0013(7) 0.0071(7) 0.0038(8)
C25 0.0322(10) 0.0334(10) 0.0303(10) 0.0028(8) 0.0004(8) 0.0089(8)
C26 0.0483(12) 0.0259(9) 0.0362(11) 0.0026(8) 0.0075(9) 0.0082(9)
C27 0.0433(12) 0.0385(11) 0.0238(9) -0.0007(8) 0.0093(8) -0.0021(9)
C28 0.0303(10) 0.0515(12) 0.0270(10) 0.0044(9) 0.0000(8) 0.0018(9)
C29 0.0333(11) 0.0367(10) 0.0302(10) 0.0063(8) 0.0041(8) 0.0103(8)
C30 0.0695(17) 0.0461(13) 0.0462(14) -0.0093(10) 0.0074(12) -0.0135(12)

loop_
_atom_type_symbol
_atom_type_description
_atom_type_scat_dispersion_real
_atom_type_scat_dispersion_imag
_atom_type_scat_source
C C 0.0033 0.0016 'International Tables Vol C Tables 4.2.6.8 and 6.1.1.4'
H H 0.0000 0.0000 'International Tables Vol C Tables 4.2.6.8 and 6.1.1.4'
O O 0.0106 0.0060 'International Tables Vol C Tables 4.2.6.8 and 6.1.1.4'
S S 0.1246 0.1234 'International Tables Vol C Tables 4.2.6.8 and 6.1.1.4'

loop_
_geom_angle_atom_site_label_1
_geom_angle_atom_site_label_2
_geom_angle_atom_site_label_3
_geom_angle
_geom_angle_site_symmetry_1
_geom_angle_site_symmetry_3
_geom_angle_publ_flag
O3 S1 O2 120.09(10) . . y
O3 S1 O1 109.23(8) . . y
O2 S1 O1 103.68(9) . . y
O3 S1 C24 108.91(9) . . y
O2 S1 C24 109.98(9) . . y
O1 S1 C24 103.61(8) . . y
C1 O1 S1 118.76(12) . . y
O1 C1 C2 108.59(15) . . y
C1 C2 C3 112.78(15) . . ?
C2 C3 C4 111.85(15) . . ?
C5 C4 C3 114.29(15) . . ?
C4 C5 C6 113.27(15) . . ?
C7 C6 C5 113.80(15) . . ?
C6 C7 C8 113.01(15) . . ?
C7 C8 C9 112.31(15) . . ?
C10 C9 C8 112.72(16) . . y
C11 C10 C9 178.1(2) . . y
C10 C11 C12 179.4(2) . . y
C13 C12 C11 179.2(2) . . y
C12 C13 C14 177.9(2) . . y
C13 C14 C15 112.67(17) . . y
C16 C15 C14 112.52(16) . . ?
C17 C16 C15 113.21(15) . . ?
C16 C17 C18 114.09(15) . . ?
C19 C18 C17 114.08(15) . . ?
C18 C19 C20 113.72(15) . . ?
C21 C20 C19 114.39(15) . . ?
C20 C21 C22 113.74(15) . . ?
C23 C22 C21 113.30(16) . . ?
C29 C24 C25 120.78(18) . . ?
C29 C24 S1 120.49(14) . . ?
C25 C24 S1 118.70(14) . . ?
C26 C25 C24 119.29(18) . . ?
C25 C26 C27 121.07(18) . . ?
C28 C27 C26 118.48(18) . . ?
C28 C27 C30 120.8(2) . . ?
C26 C27 C30 120.7(2) . . ?
C27 C28 C29 121.60(19) . . ?
C24 C29 C28 118.76(18) . . ?

loop_
_geom_bond_atom_site_label_1
_geom_bond_atom_site_label_2
_geom_bond_distance
_geom_bond_site_symmetry_2
_geom_bond_publ_flag
S1 O3 1.4236(15) . y
S1 O2 1.4244(15) . y
S1 O1 1.5720(14) . y
S1 C24 1.7563(18) . y
O1 C1 1.468(2) . y
C1 C2 1.504(2) . ?
C2 C3 1.526(3) . ?
C3 C4 1.529(2) . ?
C4 C5 1.521(2) . ?
C5 C6 1.527(2) . ?
C6 C7 1.523(2) . ?
C7 C8 1.524(2) . ?
C8 C9 1.531(3) . ?
C9 C10 1.467(3) . y
C10 C11 1.200(3) . y
C11 C12 1.379(3) . y
C12 C13 1.200(3) . y
C13 C14 1.466(3) . y
C14 C15 1.528(3) . ?
C15 C16 1.524(2) . ?
C16 C17 1.519(3) . ?
C17 C18 1.528(2) . ?
C18 C19 1.518(3) . ?
C19 C20 1.524(2) . ?
C20 C21 1.518(3) . ?
C21 C22 1.522(2) . ?
C22 C23 1.518(3) . ?
C24 C29 1.381(3) . ?
C24 C25 1.393(2) . ?
C25 C26 1.377(3) . ?
C26 C27 1.390(3) . ?
C27 C28 1.384(3) . ?
C27 C30 1.509(3) . ?
C28 C29 1.386(3) . ?
